data_4131644
loop_
_publ_author_name
'Good, Steffen N.'
'Sharpe, Robert J.'
'Johnson, Jeffrey S.'

_publ_section_title
;
 Highly Functionalized Tricyclic Oxazinanones via Pairwise Oxidative
 Dearomatization and N-Hydroxycarbamate Dehydrogenation: Molecular
 Diversity Inspired by Tetrodotoxin.
;
_journal_issue 36
_journal_name_full 'Journal of the American Chemical Society'
_journal_page_first 12422
_journal_page_last 12425
_journal_paper_doi 10.1021/jacs.7b07745
_journal_volume 139
_journal_year 2017
_chemical_formula_moiety 'C15 H12 Cl N O5'
_chemical_formula_sum 'C15 H12 Cl N O5'
_chemical_formula_weight 321.71
_space_group_crystal_system monoclinic
_space_group_IT_number 14
_space_group_name_Hall '-P 2yn'
_space_group_name_H-M_alt 'P 1 21/n 1'
_atom_sites_solution_hydrogens geom
_atom_sites_solution_primary iterative
_audit_creation_date 2015-09-10
_audit_creation_method
;
Olex2 1.2
(compiled 2015.01.26 svn.r3150 for OlexSys, GUI svn.r4998)
;
_cell_angle_alpha 90
_cell_angle_beta 98.468(2)
_cell_angle_gamma 90
_cell_formula_units_Z 4
_cell_length_a 6.4757(2)
_cell_length_b 17.3858(5)
_cell_length_c 12.2330(4)
_cell_measurement_reflns_used 3973
_cell_measurement_temperature 100
_cell_measurement_theta_max 69.90
_cell_measurement_theta_min 4.45
_cell_volume 1362.24(7)
_computing_cell_refinement 'SAINT v8.34A (Bruker, 2013)'
_computing_data_reduction 'SAINT v8.34A (Bruker, 2013)'
_computing_molecular_graphics 'Olex2 (Dolomanov et al., 2009)'
_computing_publication_material 'Olex2 (Dolomanov et al., 2009)'
_computing_structure_refinement 'XL (Sheldrick, 2008)'
_computing_structure_solution 'olex2.solve (Bourhis et al., 2015)'
_diffrn_ambient_temperature 100
_diffrn_measured_fraction_theta_full 0.989
_diffrn_measured_fraction_theta_max 0.989
_diffrn_measurement_device_type 'Bruker APEX-II CCD'
_diffrn_measurement_method '\f and \w scans'
_diffrn_radiation_type CuK\a
_diffrn_radiation_wavelength 1.54178
_diffrn_reflns_av_R_equivalents 0.0492
_diffrn_reflns_av_unetI/netI 0.0304
_diffrn_reflns_Laue_measured_fraction_full 0.989
_diffrn_reflns_Laue_measured_fraction_max 0.989
_diffrn_reflns_limit_h_max 7
_diffrn_reflns_limit_h_min -7
_diffrn_reflns_limit_k_max 21
_diffrn_reflns_limit_k_min -21
_diffrn_reflns_limit_l_max 14
_diffrn_reflns_limit_l_min -14
_diffrn_reflns_number 15064
_diffrn_reflns_point_group_measured_fraction_full 0.989
_diffrn_reflns_point_group_measured_fraction_max 0.989
_diffrn_reflns_theta_full 67.679
_diffrn_reflns_theta_max 70.040
_diffrn_reflns_theta_min 4.452
_diffrn_standards_number 0
_exptl_absorpt_coefficient_mu 2.728
_exptl_absorpt_correction_T_max 0.9183
_exptl_absorpt_correction_T_min 0.5894
_exptl_absorpt_correction_type numerical
_exptl_absorpt_process_details
;
SADABS-2014/5 (Bruker,2014/5) was used for absorption correction.
wR2(int) was 0.0666 before and 0.0572 after correction.
The Ratio of minimum to maximum transmission is 0.6418.
The \l/2 correction factor is 0.00150.
;
_exptl_crystal_colour 'clear colourless'
_exptl_crystal_colour_lustre clear
_exptl_crystal_colour_primary colourless
_exptl_crystal_density_diffrn 1.569
_exptl_crystal_description block
_exptl_crystal_F_000 664
_exptl_crystal_size_max 0.245
_exptl_crystal_size_mid 0.068
_exptl_crystal_size_min 0.058
_refine_diff_density_max 0.317
_refine_diff_density_min -0.285
_refine_diff_density_rms 0.055
_refine_ls_extinction_method none
_refine_ls_goodness_of_fit_ref 1.037
_refine_ls_hydrogen_treatment constr
_refine_ls_matrix_type full
_refine_ls_number_parameters 199
_refine_ls_number_reflns 2546
_refine_ls_number_restraints 0
_refine_ls_restrained_S_all 1.037
_refine_ls_R_factor_all 0.0402
_refine_ls_R_factor_gt 0.0345
_refine_ls_shift/su_max 0.001
_refine_ls_shift/su_mean 0.000
_refine_ls_structure_factor_coef Fsqd
_refine_ls_weighting_details 'w=1/[\s^2^(Fo^2^)+(0.0533P)^2^+0.4025P] where P=(Fo^2^+2Fc^2^)/3'
_refine_ls_weighting_scheme calc
_refine_ls_wR_factor_gt 0.0863
_refine_ls_wR_factor_ref 0.0898
_reflns_Friedel_coverage 0.000
_reflns_number_gt 2228
_reflns_number_total 2546
_reflns_threshold_expression 'I > 2\s(I)'
_cod_data_source_file ja7b07745_si_002.cif
_cod_data_source_block x1509002
_cod_database_code 4131644
_shelx_space_group_comment
;
The symmetry employed for this shelxl refinement is uniquely defined
by the following loop, which should always be used as a source of
symmetry information in preference to the above space-group names.
They are only intended as comments.
;
_shelx_estimated_absorpt_t_max 0.858
_shelx_estimated_absorpt_t_min 0.555
_olex2_refinement_description
;
1. Fixed Uiso
 At 1.2 times of:
  All C(H) groups, All C(H,H) groups
2.a Ternary CH refined with riding coordinates:
 C4(H4), C7(H7)
2.b Secondary CH2 refined with riding coordinates:
 C10(H10A,H10B), C16(H16A,H16B)
2.c Aromatic/amide H refined with riding coordinates:
 C3(H3), C18(H18), C19(H19), C20(H20), C21(H21), C22(H22)
;
_shelx_shelxl_version_number 2014/7
_olex2_submission_special_instructions 'No special instructions were received'

loop_
_space_group_symop_operation_xyz
'x, y, z'
'-x+1/2, y+1/2, -z+1/2'
'-x, -y, -z'
'x-1/2, -y-1/2, z-1/2'

loop_
_atom_site_label
_atom_site_type_symbol
_atom_site_fract_x
_atom_site_fract_y
_atom_site_fract_z
_atom_site_U_iso_or_equiv
_atom_site_adp_type
_atom_site_occupancy
_atom_site_site_symmetry_order
_atom_site_calc_flag
_atom_site_refinement_flags_posn
Cl1 Cl 0.29044(6) 0.55445(2) 0.12523(3) 0.01951(13) Uani 1 1 d .
C2 C 0.0707(3) 0.60365(9) 0.06769(13) 0.0161(3) Uani 1 1 d .
C3 C -0.1247(3) 0.57827(9) 0.06094(13) 0.0167(3) Uani 1 1 d .
H3 H -0.1615 0.5300 0.0890 0.020 Uiso 1 1 calc R
C4 C -0.2805(3) 0.63455(10) 0.00403(13) 0.0168(3) Uani 1 1 d .
H4 H -0.4260 0.6141 -0.0012 0.020 Uiso 1 1 calc R
O5 O -0.23307(18) 0.65804(7) -0.10519(9) 0.0180(3) Uani 1 1 d .
N6 N -0.0144(2) 0.67494(8) -0.10153(11) 0.0158(3) Uani 1 1 d .
C7 C 0.0914(3) 0.68108(9) 0.01388(13) 0.0158(3) Uani 1 1 d .
H7 H 0.2406 0.6971 0.0178 0.019 Uiso 1 1 calc R
C8 C -0.0339(3) 0.73789(10) 0.07240(13) 0.0162(3) Uani 1 1 d .
O9 O -0.0074(2) 0.81797(7) 0.05231(10) 0.0221(3) Uani 1 1 d .
C10 C 0.0683(3) 0.78711(10) 0.16069(15) 0.0214(4) Uani 1 1 d .
H10A H -0.0098 0.8001 0.2220 0.026 Uiso 1 1 calc R
H10B H 0.2211 0.7817 0.1821 0.026 Uiso 1 1 calc R
C11 C -0.2563(3) 0.70966(9) 0.06912(13) 0.0166(3) Uani 1 1 d .
O12 O -0.39206(19) 0.74281(7) 0.10827(10) 0.0208(3) Uani 1 1 d .
C13 C 0.0835(3) 0.63040(9) -0.17460(13) 0.0157(3) Uani 1 1 d .
O14 O 0.27108(19) 0.62282(7) -0.16203(10) 0.0206(3) Uani 1 1 d .
O15 O -0.05266(18) 0.60564(7) -0.25856(9) 0.0173(3) Uani 1 1 d .
C16 C 0.0329(3) 0.57761(10) -0.35630(13) 0.0195(3) Uani 1 1 d .
H16A H 0.1668 0.6040 -0.3608 0.023 Uiso 1 1 calc R
H16B H -0.0652 0.5905 -0.4237 0.023 Uiso 1 1 calc R
C17 C 0.0685(3) 0.49222(10) -0.35213(13) 0.0171(3) Uani 1 1 d .
C18 C -0.0997(3) 0.44146(10) -0.36952(14) 0.0195(4) Uani 1 1 d .
H18 H -0.2381 0.4610 -0.3829 0.023 Uiso 1 1 calc R
C19 C -0.0665(3) 0.36247(10) -0.36749(14) 0.0220(4) Uani 1 1 d .
H19 H -0.1819 0.3282 -0.3775 0.026 Uiso 1 1 calc R
C20 C 0.1359(3) 0.33380(10) -0.35080(14) 0.0235(4) Uani 1 1 d .
H20 H 0.1590 0.2798 -0.3507 0.028 Uiso 1 1 calc R
C21 C 0.3046(3) 0.38388(11) -0.33432(14) 0.0240(4) Uani 1 1 d .
H21 H 0.4429 0.3642 -0.3230 0.029 Uiso 1 1 calc R
C22 C 0.2711(3) 0.46266(11) -0.33433(14) 0.0212(4) Uani 1 1 d .
H22 H 0.3869 0.4968 -0.3221 0.025 Uiso 1 1 calc R

loop_
_atom_site_aniso_label
_atom_site_aniso_U_11
_atom_site_aniso_U_22
_atom_site_aniso_U_33
_atom_site_aniso_U_23
_atom_site_aniso_U_13
_atom_site_aniso_U_12
Cl1 0.0166(2) 0.0242(2) 0.0173(2) 0.00223(14) 0.00092(15) 0.00404(15)
C2 0.0180(8) 0.0179(8) 0.0127(7) -0.0004(6) 0.0026(6) 0.0035(6)
C3 0.0181(8) 0.0165(8) 0.0160(8) -0.0017(6) 0.0047(6) -0.0004(6)
C4 0.0150(8) 0.0198(8) 0.0162(8) -0.0020(6) 0.0045(6) -0.0022(6)
O5 0.0115(6) 0.0274(6) 0.0150(5) -0.0004(4) 0.0016(4) 0.0010(5)
N6 0.0123(7) 0.0203(7) 0.0151(7) 0.0003(5) 0.0027(5) 0.0002(5)
C7 0.0152(8) 0.0181(8) 0.0141(7) -0.0010(6) 0.0028(6) -0.0021(6)
C8 0.0173(8) 0.0159(8) 0.0157(7) 0.0013(6) 0.0035(6) -0.0005(6)
O9 0.0277(7) 0.0158(6) 0.0236(6) -0.0004(5) 0.0064(5) -0.0033(5)
C10 0.0218(9) 0.0225(9) 0.0206(8) -0.0037(6) 0.0054(7) -0.0043(7)
C11 0.0183(8) 0.0180(8) 0.0137(7) 0.0028(6) 0.0027(6) 0.0013(6)
O12 0.0195(6) 0.0214(6) 0.0224(6) -0.0015(5) 0.0063(5) 0.0025(5)
C13 0.0189(9) 0.0142(8) 0.0142(7) 0.0032(6) 0.0037(6) 0.0011(6)
O14 0.0163(6) 0.0261(6) 0.0201(6) -0.0003(5) 0.0048(5) 0.0010(5)
O15 0.0186(6) 0.0200(6) 0.0135(5) -0.0019(4) 0.0033(4) 0.0016(5)
C16 0.0263(9) 0.0203(8) 0.0127(7) -0.0009(6) 0.0053(7) 0.0024(7)
C17 0.0221(8) 0.0188(8) 0.0109(7) -0.0006(6) 0.0046(6) 0.0012(7)
C18 0.0189(8) 0.0248(9) 0.0153(8) -0.0011(6) 0.0045(6) 0.0008(7)
C19 0.0270(9) 0.0224(9) 0.0174(8) -0.0025(6) 0.0065(7) -0.0047(7)
C20 0.0357(10) 0.0188(8) 0.0173(8) -0.0014(6) 0.0078(7) 0.0044(7)
C21 0.0241(9) 0.0282(9) 0.0197(8) -0.0012(7) 0.0033(7) 0.0081(7)
C22 0.0193(9) 0.0269(9) 0.0173(8) -0.0024(6) 0.0024(6) -0.0007(7)

loop_
_atom_type_symbol
_atom_type_description
_atom_type_scat_dispersion_real
_atom_type_scat_dispersion_imag
_atom_type_scat_source
C C 0.0181 0.0091 'International Tables Vol C Tables 4.2.6.8 and 6.1.1.4'
H H 0.0000 0.0000 'International Tables Vol C Tables 4.2.6.8 and 6.1.1.4'
Cl Cl 0.3639 0.7018 'International Tables Vol C Tables 4.2.6.8 and 6.1.1.4'
N N 0.0311 0.0180 'International Tables Vol C Tables 4.2.6.8 and 6.1.1.4'
O O 0.0492 0.0322 'International Tables Vol C Tables 4.2.6.8 and 6.1.1.4'

loop_
_geom_angle_atom_site_label_1
_geom_angle_atom_site_label_2
_geom_angle_atom_site_label_3
_geom_angle
C3 C2 Cl1 125.62(13)
C3 C2 C7 114.35(15)
C7 C2 Cl1 119.97(12)
C2 C3 H3 123.8
C2 C3 C4 112.36(15)
C4 C3 H3 123.8
C3 C4 H4 111.1
C3 C4 C11 107.80(13)
O5 C4 C3 112.71(13)
O5 C4 H4 111.1
O5 C4 C11 102.55(12)
C11 C4 H4 111.1
N6 O5 C4 111.34(11)
O5 N6 C7 111.06(12)
C13 N6 O5 113.71(13)
C13 N6 C7 117.30(13)
C2 C7 H7 112.0
C2 C7 C8 106.56(13)
N6 C7 C2 107.02(13)
N6 C7 H7 112.0
N6 C7 C8 106.94(13)
C8 C7 H7 112.0
O9 C8 C7 117.72(13)
O9 C8 C10 60.16(11)
O9 C8 C11 116.67(14)
C10 C8 C7 120.90(15)
C10 C8 C11 122.36(15)
C11 C8 C7 110.35(14)
C8 O9 C10 60.94(11)
C8 C10 H10A 117.9
C8 C10 H10B 117.9
O9 C10 C8 58.90(11)
O9 C10 H10A 117.9
O9 C10 H10B 117.9
H10A C10 H10B 115.0
C8 C11 C4 108.36(14)
O12 C11 C4 126.21(15)
O12 C11 C8 125.38(15)
O14 C13 N6 121.27(15)
O14 C13 O15 127.28(16)
O15 C13 N6 111.22(14)
C13 O15 C16 116.76(13)
O15 C16 H16A 109.2
O15 C16 H16B 109.2
O15 C16 C17 111.95(13)
H16A C16 H16B 107.9
C17 C16 H16A 109.2
C17 C16 H16B 109.2
C18 C17 C16 120.54(16)
C18 C17 C22 119.09(16)
C22 C17 C16 120.34(16)
C17 C18 H18 119.7
C19 C18 C17 120.51(16)
C19 C18 H18 119.7
C18 C19 H19 120.1
C20 C19 C18 119.84(17)
C20 C19 H19 120.1
C19 C20 H20 120.0
C21 C20 C19 120.09(16)
C21 C20 H20 120.0
C20 C21 H21 120.0
C22 C21 C20 120.01(17)
C22 C21 H21 120.0
C17 C22 H22 119.8
C21 C22 C17 120.44(17)
C21 C22 H22 119.8

loop_
_geom_bond_atom_site_label_1
_geom_bond_atom_site_label_2
_geom_bond_distance
Cl1 C2 1.7195(17)
C2 C3 1.331(3)
C2 C7 1.513(2)
C3 H3 0.9500
C3 C4 1.501(2)
C4 H4 1.0000
C4 O5 1.472(2)
C4 C11 1.525(2)
O5 N6 1.4407(18)
N6 C7 1.480(2)
N6 C13 1.403(2)
C7 H7 1.0000
C7 C8 1.523(2)
C8 O9 1.429(2)
C8 C10 1.458(2)
C8 C11 1.516(2)
O9 C10 1.447(2)
C10 H10A 0.9900
C10 H10B 0.9900
C11 O12 1.208(2)
C13 O14 1.209(2)
C13 O15 1.323(2)
O15 C16 1.4729(19)
C16 H16A 0.9900
C16 H16B 0.9900
C16 C17 1.502(2)
C17 C18 1.394(3)
C17 C22 1.396(3)
C18 H18 0.9500
C18 C19 1.390(3)
C19 H19 0.9500
C19 C20 1.389(3)
C20 H20 0.9500
C20 C21 1.388(3)
C21 H21 0.9500
C21 C22 1.387(3)
C22 H22 0.9500

loop_
_geom_torsion_atom_site_label_1
_geom_torsion_atom_site_label_2
_geom_torsion_atom_site_label_3
_geom_torsion_atom_site_label_4
_geom_torsion
Cl1 C2 C3 C4 -178.92(11)
Cl1 C2 C7 N6 122.70(13)
Cl1 C2 C7 C8 -123.17(13)
C2 C3 C4 O5 53.62(18)
C2 C3 C4 C11 -58.81(17)
C2 C7 C8 O9 168.00(14)
C2 C7 C8 C10 97.91(17)
C2 C7 C8 C11 -54.63(17)
C3 C2 C7 N6 -54.48(18)
C3 C2 C7 C8 59.65(18)
C3 C4 O5 N6 -44.55(17)
C3 C4 C11 C8 58.79(16)
C3 C4 C11 O12 -123.61(18)
C4 O5 N6 C7 -12.80(17)
C4 O5 N6 C13 122.11(14)
O5 C4 C11 C8 -60.34(15)
O5 C4 C11 O12 117.26(17)
O5 N6 C7 C2 61.71(16)
O5 N6 C7 C8 -52.16(16)
O5 N6 C13 O14 -160.51(14)
O5 N6 C13 O15 24.63(18)
N6 C7 C8 O9 -77.82(17)
N6 C7 C8 C10 -147.91(15)
N6 C7 C8 C11 59.56(16)
N6 C13 O15 C16 163.10(13)
C7 C2 C3 C4 -1.9(2)
C7 N6 C13 O14 -28.6(2)
C7 N6 C13 O15 156.57(13)
C7 C8 O9 C10 -111.55(17)
C7 C8 C10 O9 106.36(16)
C7 C8 C11 C4 -1.99(18)
C7 C8 C11 O12 -179.61(15)
O9 C8 C11 C4 135.88(14)
O9 C8 C11 O12 -41.7(2)
C10 C8 C11 C4 -154.05(15)
C10 C8 C11 O12 28.3(3)
C11 C4 O5 N6 71.08(15)
C11 C8 O9 C10 113.73(17)
C11 C8 C10 O9 -104.43(17)
C13 N6 C7 C2 -71.42(17)
C13 N6 C7 C8 174.71(13)
C13 O15 C16 C17 93.14(17)
O14 C13 O15 C16 -11.4(2)
O15 C16 C17 C18 72.87(19)
O15 C16 C17 C22 -109.24(17)
C16 C17 C18 C19 178.91(15)
C16 C17 C22 C21 -177.72(15)
C17 C18 C19 C20 -1.6(3)
C18 C17 C22 C21 0.2(2)
C18 C19 C20 C21 1.1(3)
C19 C20 C21 C22 0.1(3)
C20 C21 C22 C17 -0.8(3)
C22 C17 C18 C19 1.0(2)
